data_2010414
loop_
_publ_author_name
'Aldoshin, Sergey'
'Chuev, Igor'
'Utenyshev, Andrei'
'Lokshin, Vladimir'
'Pozzo, Jean Luc'
'P\`epe, G\'erard'
'Guglielmetti, R.'

_publ_section_title
;
 A Photochromic Pyrido-Annulated 2,2-Diphenylchromene
;
_journal_issue 1
_journal_name_full 'Acta Crystallographica Section C'
_journal_page_first 141
_journal_page_last 143
_journal_paper_doi 10.1107/S0108270194008231
_journal_volume 51
_journal_year 1995
_chemical_formula_sum 'C24 H17 N O'
_chemical_formula_weight 336.39
_chemical_name_common Chromene
_chemical_name_systematic
;
8,8-diphenyl-[8H]-pyrano[3,2-f] quinoline
;
_space_group_crystal_system monoclinic
_space_group_IT_number 14
_space_group_name_Hall '-P 2yn'
_space_group_name_H-M_alt 'P 1 21/n 1'
_cell_angle_alpha 90.00
_cell_angle_beta 71.55(3)
_cell_angle_gamma 90.00
_cell_formula_units_Z 4
_cell_length_a 11.83(2)
_cell_length_b 8.36(2)
_cell_length_c 18.32(4)
_cell_measurement_reflns_used 25
_cell_measurement_temperature 293(2)
_cell_measurement_theta_max 35
_cell_measurement_theta_min 2
_cell_volume 1719(6)
_computing_molecular_graphics 'ORTEPII (Johnson, 1976)'
_computing_publication_material 'Word 5.0 on Macintosh LCII'
_computing_structure_refinement 'SHELXL93 (Sheldrick, 1994)'
_computing_structure_solution 'SHELXS86 (Sheldrick, 1985)'
_diffrn_ambient_temperature 293(2)
_diffrn_measurement_device 'Nonius CAD-4'
_diffrn_measurement_method \w/2\q
_diffrn_radiation_monochromator graphite
_diffrn_radiation_source 'fine-focus sealed tube'
_diffrn_radiation_type MoK\a
_diffrn_radiation_wavelength 0.71069
_diffrn_reflns_av_R_equivalents 0.0285
_diffrn_reflns_av_sigmaI/netI 0.1928
_diffrn_reflns_limit_h_max 13
_diffrn_reflns_limit_h_min 0
_diffrn_reflns_limit_k_max 0
_diffrn_reflns_limit_k_min -8
_diffrn_reflns_limit_l_max 20
_diffrn_reflns_limit_l_min -19
_diffrn_reflns_number 2612
_diffrn_reflns_reduction_process 'SDP system'
_diffrn_reflns_theta_max 23.28
_diffrn_reflns_theta_min 1.82
_diffrn_standards_decay_% 3
_diffrn_standards_interval_time 60
_diffrn_standards_number 3
_exptl_absorpt_coefficient_mu 0.079
_exptl_absorpt_correction_type none
_exptl_crystal_colour colourless
_exptl_crystal_density_diffrn 1.30
_exptl_crystal_density_meas 1.32(2)
_exptl_crystal_density_method flotation
_exptl_crystal_description 'CRYSTAL DESCRIPTION ?'
_exptl_crystal_F_000 708
_exptl_crystal_size_max 0.20
_exptl_crystal_size_mid 0.15
_exptl_crystal_size_min 0.10
_refine_diff_density_max .217
_refine_diff_density_min -.337
_refine_ls_extinction_method none
_refine_ls_goodness_of_fit_all .681
_refine_ls_goodness_of_fit_obs .766
_refine_ls_hydrogen_treatment noref
_refine_ls_matrix_type full
_refine_ls_number_constraints 0
_refine_ls_number_parameters 303
_refine_ls_number_reflns 2348
_refine_ls_number_restraints 0
_refine_ls_restrained_S_all .899
_refine_ls_restrained_S_obs .766
_refine_ls_R_factor_all .0764
_refine_ls_R_factor_obs .0547
_refine_ls_shift/esd_max -.473
_refine_ls_shift/esd_mean .091
_refine_ls_structure_factor_coef F
_refine_ls_weighting_details 'w = 1'
_refine_ls_weighting_scheme calc
_refine_ls_wR_factor_all .2335
_refine_ls_wR_factor_obs .0547
_reflns_number_observed 1590
_reflns_number_total 2352
_reflns_observed_criterion refl_obs_if_I_>_2.0_sigma(I)
_cod_data_source_file pa1125.cif
_cod_data_source_block pepe_structure
_cod_depositor_comments
;
 Correcting space group symmetry operation list:
 1) Removing duplicate symmetry operations:
    1/2-x,1/2+y,1/2-z
 2) Adding symmetry operations that are required by the '-P 2yn' space group:
    x+1/2,-y+1/2,z+1/2

 Adding the Hall space group symbol and the space group number.

 Antanas Vaitkus,
 2017-07-20

The following automatic conversions were performed:

'_refine_ls_weighting_scheme' value 'w = 1' was changed to 'calc'.
New tag '_refine_ls_weighting_details' was created. The value of the
new tag was set to 'w = 1'.

Automatic conversion script
Id: cif_fix_values 3143 2015-03-26 13:38:13Z robertas 
;
_cod_original_cell_volume 1718.(6)
_cod_original_sg_symbol_H-M 'P 21/n'
_cod_original_formula_sum 'C24 H17 N1 O1'
_cod_database_code 2010414

loop_
_space_group_symop_id
_space_group_symop_operation_xyz
1 +x,+y,+z
2 1/2-x,1/2+y,1/2-z
3 -x,-y,-z
4 x+1/2,-y+1/2,z+1/2

loop_
_atom_site_aniso_label
_atom_site_aniso_U_11
_atom_site_aniso_U_22
_atom_site_aniso_U_33
_atom_site_aniso_U_12
_atom_site_aniso_U_13
_atom_site_aniso_U_23
O .028 .044 .029 .006 -.010 -.003
N .058 .045 .032 -.009 -.012 .003
C1 .031 .034 .029 .003 -.010 -.003
C2 .035 .032 .037 .004 -.011 -.002
C3 .037 .035 .041 .006 -.016 .001
C4 .033 .028 .033 .000 -.009 .004
C5 .027 .035 .028 -.002 -.008 .002
C6 .031 .049 .041 .005 -.013 -.006
C7 .035 .050 .037 .006 -.005 -.009
C8 .040 .035 .031 -.007 -.008 .000
C9 .038 .024 .037 -.005 -.014 .004
C10 .056 .043 .041 .011 -.019 .006
C11 .070 .055 .048 .004 -.030 .008
C12 .074 .048 .036 -.012 -.023 .010
C13 .042 .026 .036 .007 -.018 -.006
C14 .050 .064 .033 .012 -.013 -.010
C15 .065 .095 38 .025 -.020 -.021
C16 .091 .087 .062 .026 -.048 -.036
C17 .083 .061 .083 -.009 -.047 -.021
C18 .064 .041 .050 -.005 -.024 -.006
C19 .036 .033 .028 .002 -.011 -.002
C20 .040 .041 .053 .004 -.021 -.001
C21 .064 .035 .066 -.001 -.029 .002
C22 .066 .046 .044 -.014 -.020 .011
C23 .039 .059 .059 -.016 -.010 .005
C24 .037 .045 .056 .004 -.014 .006

loop_
_atom_site_label
_atom_site_fract_x
_atom_site_fract_y
_atom_site_fract_z
_atom_site_U_iso_or_equiv
_atom_site_thermal_displace_type
_atom_site_calc_flag
_atom_site_calc_attached_atom
_atom_site_refinement_flags
_atom_site_disorder_group
_atom_site_type_symbol
O .90597(15) .1563(2) .96089(9) .034(4) Uani d ? . ? O
N .9322(2) .1460(2) .65543(13) .045(5) Uani d ? . ? N
C1 .7946(2) .1821(3) 1.02290(13) .031(6) Uani d ? . ? C
C2 .7201(2) .3059(3) .9985(2) .035(7) Uani d ? . ? C
C3 .7314(2) .3263(3) .9255(2) .037(7) Uani d ? . ? C
C4 .8186(2) .2365(3) .86535(14) .032(6) Uani d ? . ? C
C5 .9035(2) .1542(3) .88694(13) .030(6) Uani d ? . ? C
C6 .9969(2) .0726(3) .8336(2) .040(6) Uani d ? . ? C
C7 1.0054(2) .0733(3) .7582(2) .042(7) Uani d ? . ? C
C8 .9200(2) .1526(3) .73194(15) .036(7) Uani d ? . ? C
C9 .8251(2) .2339(2) .78650(15) .033(5) Uani d ? . ? C
C10 .7407(3) .3078(3) .7576(2) .046(8) Uani d ? . ? C
C11 .7538(3) .3013(4) .6816(2) .055(9) Uani d ? . ? C
C12 .8513(3) .2177(3) .6325(2) .051(8) Uani d ? . ? C
C13 .8337(2) .2454(3) 1.08941(14) .033(6) Uani d ? . ? C
C14 .7671(3) .2166(4) 1.1649(2) .049(9) Uani d ? . ? C
C15 .8022(3) .2782(5) 1.2247(2) .065(10) Uani d ? . ? C
C16 .9026(4) .3670(4) 1.2097(2) .074(10) Uani d ? . ? C
C17 .9697(4) .3970(4) 1.1350(2) .071(10) Uani d ? . ? C
C18 .9347(3) .3379(3) 1.0747(2) .050(8) Uani d ? . ? C
C19 .7295(2) .0252(3) 1.04159(13) .032(6) Uani d ? . ? C
C20 .7927(3) -.1150(3) 1.0402(2) .043(8) Uani d ? . ? C
C21 .7339(3) -.2566(3) 1.0603(2) .053(8) Uani d ? . ? C
C22 .6117(3) -.2642(4) 1.0820(2) .051(9) Uani d ? . ? C
C23 .5485(3) -.1286(4) 1.0834(2) .054(9) Uani d ? . ? C
C24 .6059(3) .0147(3) 1.0628(2) .046(8) Uani d ? . ? C
H2 .665(3) .361(3) 1.0443(15) .050 Uiso d ? . ? H
H3 .683(3) .382(3) .9118(16) .050 Uiso d ? . ? H
H6 1.049(3) .022(3) .8532(15) .050 Uiso d ? . ? H
H7 1.066(3) .013(3) .7199(16) .050 Uiso d ? . ? H
H10 .676(3) .353(3) .7908(16) .050 Uiso d ? . ? H
H11 .698(3) .342(3) .6588(16) .050 Uiso d ? . ? H
H12 .866(3) .226(3) .5779(17) .050 Uiso d ? . ? H
H14 .693(3) .146(3) 1.1791(15) .050 Uiso d ? . ? H
H15 .753(3) .265(3) 1.2748(17) .050 Uiso d ? . ? H
H16 .926(3) .387(3) 1.2517(16) .050 Uiso d ? . ? H
H17 1.040(3) .455(3) 1.1196(16) .050 Uiso d ? . ? H
H18 .978(3) .358(3) 1.0219(16) .050 Uiso d ? . ? H
H20 .875(3) -.106(3) 1.0252(15) .050 Uiso d ? . ? H
H21 .784(3) -.357(3) 1.0580(15) .050 Uiso d ? . ? H
H22 .572(3) -.360(3) 1.1000(16) .050 Uiso d ? . ? H
H23 .471(3) -.132(3) 1.1008(16) .050 Uiso d ? . ? H
H24 .563(3) .111(4) 1.0647(15) 50 Uiso d ? . ? H

loop_
_atom_type_symbol
_atom_type_scat_dispersion_real
_atom_type_scat_dispersion_imag
_atom_type_scat_source
C 0.0033 0.0016 'International Tables Vol C Table 4.2.6.8 and 6.1.1.4'
H 0.0000 0.0000 'International Tables Vol C Table 4.2.6.8 and 6.1.1.4'
N 0.0061 0.0033 'International Tables Vol C Table 4.2.6.8 and 6.1.1.4'
O 0.0106 0.0060 'International Tables Vol C Table 4.2.6.8 and 6.1.1.4'

loop_
_geom_angle_atom_site_label_1
_geom_angle_atom_site_label_2
_geom_angle_atom_site_label_3
_geom_angle
_geom_angle_publ_flag
C5 O C1 118.5(2) yes
C12 N C8 117.5(3) yes
O C1 C19 108.6(2) yes
O C1 C2 109.7(2) yes
C19 C1 C2 111.1(3) yes
O C1 C13 104.2(2) yes
C19 C1 C13 112.5(2) yes
C2 C1 C13 110.5(2) yes
C3 C2 C1 120.6(2) yes
C2 C3 C4 121.5(3) yes
C5 C4 C9 118.3(2) yes
C5 C4 C3 116.6(3) yes
C9 C4 C3 125.0(3) yes
O C5 C4 121.8(2) yes
O C5 C6 116.0(2) yes
C4 C5 C6 122.1(3) yes
C7 C6 C5 119.8(3) yes
C6 C7 C8 121.3(3) yes
N C8 C7 118.4(3) yes
N C8 C9 123.1(3) yes
C7 C8 C9 118.4(3) yes
C10 C9 C8 116.2(3) yes
C10 C9 C4 123.8(3) yes
C8 C9 C4 120.0(3) yes
C11 C10 C9 120.2(3) yes
C10 C11 C12 118.9(3) yes
N C12 C11 124.0(3) yes
C18 C13 C14 118.6(3) yes
C18 C13 C1 120.2(2) yes
C14 C13 C1 121.2(3) yes
C13 C14 C15 120.6(4) yes
C16 C15 C14 120.4(4) yes
C15 C16 C17 119.8(3) yes
C16 C17 C18 120.4(4) yes
C13 C18 C17 120.2(3) yes
C20 C19 C24 117.7(3) yes
C20 C19 C1 120.0(3) yes
C24 C19 C1 122.4(2) yes
C21 C20 C19 120.2(3) yes
C20 C21 C22 121.2(3) yes
C23 C22 C21 119.4(3) yes
C22 C23 C24 120.3(3) yes
C23 C24 C19 121.1(3) yes

loop_
_geom_bond_atom_site_label_1
_geom_bond_atom_site_label_2
_geom_bond_site_symmetry_1
_geom_bond_site_symmetry_2
_geom_bond_distance
_geom_bond_publ_flag
O C5 . . 1.364(4) yes
O C1 . . 1.458(4) yes
N C12 . . 1.307(4) yes
N C8 . . 1.364(5) yes
C1 C19 . . 1.504(4) yes
C1 C2 . . 1.515(4) yes
C1 C13 . . 1.528(4) yes
C2 C3 . . 1.312(5) yes
C3 C4 . . 1.457(4) yes
C4 C5 . . 1.374(4) yes
C4 C9 . . 1.422(5) yes
C5 C6 . . 1.399(4) yes
C6 C7 . . 1.352(5) yes
C7 C8 . . 1.413(4) yes
C8 C9 . . 1.418(4) yes
C9 C10 . . 1.412(4) yes
C10 C11 . . 1.353(5) yes
C11 C12 . . 1.404(5) yes
C13 C18 . . 1.377(4) yes
C13 C14 . . 1.379(5) yes
C14 C15 . . 1.388(5) yes
C15 C16 . . 1.353(6) yes
C16 C17 . . 1.370(6) yes
C17 C18 . . 1.386(5) yes
C19 C20 . . 1.386(4) yes
C19 C24 . . 1.393(5) yes
C20 C21 . . 1.363(5) yes
C21 C22 . . 1.374(5) yes
C22 C23 . . 1.354(5) yes
C23 C24 . . 1.370(5) yes
